data_7034081
loop_
_publ_author_name
'Kennedy, Alan R.'
'Mulvey, Robert E.'
'Ramsay, Donna L.'
'Robertson, Stuart D.'

_publ_section_title
;
 Heterobimetallic metallation studies of N,N-dimethylphenylethylamine
 (DMPEA): benzylic C-H bond cleavage/dimethylamino capture or intact DMPEA
 complex.
;
_journal_issue 12
_journal_name_full 'Dalton transactions (Cambridge, England : 2003)'
_journal_page_first 5875
_journal_page_last 5887
_journal_paper_doi 10.1039/c5dt00247h
_journal_volume 44
_journal_year 2015
_chemical_formula_moiety 'C21 H39 Li N2 Zn'
_chemical_formula_sum 'C21 H39 Li N2 Zn'
_chemical_formula_weight 391.85
_chemical_name_systematic
; 
 ? 
;
_chemical_properties_physical 'Air-sensitive, Moisture-sensitive, Oxygen-sensitive'
_space_group_IT_number 14
_symmetry_cell_setting monoclinic
_symmetry_space_group_name_Hall '-P 2yn'
_symmetry_space_group_name_H-M 'P 1 21/n 1'
_atom_sites_solution_hydrogens geom
_atom_sites_solution_primary direct
_atom_sites_solution_secondary difmap
_audit_creation_method SHELXL-97
_audit_update_record
;
2015-01-07 deposited with the CCDC.
2015-02-17 downloaded from the CCDC.
;
_cell_angle_alpha 90.00
_cell_angle_beta 100.177(2)
_cell_angle_gamma 90.00
_cell_formula_units_Z 4
_cell_length_a 10.3686(2)
_cell_length_b 9.9831(2)
_cell_length_c 21.6606(4)
_cell_measurement_reflns_used 9235
_cell_measurement_temperature 123(2)
_cell_measurement_theta_max 72.9589
_cell_measurement_theta_min 4.1306
_cell_volume 2206.83(7)
_computing_cell_refinement
;
CrysAlisPro, Agilent Technologies,
Version 1.171.34.46 (release 25-11-2010 CrysAlis171 .NET)
(compiled Nov 25 2010,17:55:46)
;
_computing_data_collection
;
CrysAlisPro, Agilent Technologies,
Version 1.171.34.46 (release 25-11-2010 CrysAlis171 .NET)
(compiled Nov 25 2010,17:55:46)
;
_computing_data_reduction
;
CrysAlisPro, Agilent Technologies,
Version 1.171.34.46 (release 25-11-2010 CrysAlis171 .NET)
(compiled Nov 25 2010,17:55:46)
;
_computing_structure_refinement 'SHELXL-97 (Sheldrick, 1997)'
_computing_structure_solution 'SHELXS-97 (Sheldrick, 1990)'
_diffrn_ambient_temperature 123(2)
_diffrn_measured_fraction_theta_full 0.999
_diffrn_measured_fraction_theta_max 0.999
_diffrn_measurement_device_type 'Oxford Diffraction Gemini S'
_diffrn_measurement_method 'omega scans'
_diffrn_radiation_monochromator graphite
_diffrn_radiation_source 'fine-focus sealed tube'
_diffrn_radiation_type CuK\a
_diffrn_radiation_wavelength 1.54180
_diffrn_reflns_av_R_equivalents 0.0000
_diffrn_reflns_av_sigmaI/netI 0.0299
_diffrn_reflns_limit_h_max 12
_diffrn_reflns_limit_h_min -12
_diffrn_reflns_limit_k_max 12
_diffrn_reflns_limit_k_min -12
_diffrn_reflns_limit_l_max 26
_diffrn_reflns_limit_l_min -26
_diffrn_reflns_number 10745
_diffrn_reflns_theta_full 70.00
_diffrn_reflns_theta_max 70.00
_diffrn_reflns_theta_min 4.15
_exptl_absorpt_coefficient_mu 1.551
_exptl_absorpt_correction_T_max 1.00000
_exptl_absorpt_correction_T_min 0.75584
_exptl_absorpt_correction_type multi-scan
_exptl_absorpt_process_details
;
CrysAlisPro, Agilent Technologies,
Version 1.171.34.46 (release 25-11-2010 CrysAlis171 .NET)
(compiled Nov 25 2010,17:55:46)
Empirical absorption correction using spherical harmonics,
 implemented in SCALE3 ABSPACK scaling algorithm.
;
_exptl_crystal_colour colourless
_exptl_crystal_density_diffrn 1.179
_exptl_crystal_density_method 'not measured'
_exptl_crystal_description block
_exptl_crystal_F_000 848
_exptl_crystal_size_max 0.22
_exptl_crystal_size_mid 0.10
_exptl_crystal_size_min 0.06
_refine_diff_density_max 0.495
_refine_diff_density_min -0.654
_refine_diff_density_rms 0.089
_refine_ls_extinction_method none
_refine_ls_goodness_of_fit_ref 1.086
_refine_ls_hydrogen_treatment mixed
_refine_ls_matrix_type full
_refine_ls_number_parameters 257
_refine_ls_number_reflns 10745
_refine_ls_number_restraints 0
_refine_ls_restrained_S_all 1.086
_refine_ls_R_factor_all 0.0537
_refine_ls_R_factor_gt 0.0498
_refine_ls_shift/su_max 0.002
_refine_ls_shift/su_mean 0.000
_refine_ls_structure_factor_coef Fsqd
_refine_ls_weighting_details 'calc w=1/[\s^2^(Fo^2^)+(0.1085P)^2^+1.0360P] where P=(Fo^2^+2Fc^2^)/3'
_refine_ls_weighting_scheme calc
_refine_ls_wR_factor_gt 0.1565
_refine_ls_wR_factor_ref 0.1594
_reflns_number_gt 9808
_reflns_number_total 10745
_reflns_threshold_expression I>2sigma(I)
_cod_data_source_file c5dt00247h2.cif
_cod_data_source_block srdr1301
_cod_depositor_comments 'Adding full bibliography for 7034078--7034081.cif.'
_cod_original_sg_symbol_H-M 'P 21/n'
_cod_database_code 7034081

loop_
_symmetry_equiv_pos_as_xyz
'x, y, z'
'-x+1/2, y+1/2, -z+1/2'
'-x, -y, -z'
'x-1/2, -y-1/2, z-1/2'

loop_
_atom_site_label
_atom_site_type_symbol
_atom_site_fract_x
_atom_site_fract_y
_atom_site_fract_z
_atom_site_U_iso_or_equiv
_atom_site_adp_type
_atom_site_occupancy
_atom_site_symmetry_multiplicity
_atom_site_calc_flag
_atom_site_refinement_flags
Zn1 Zn -0.00469(2) 0.17018(3) -0.239611(11) 0.02204(11) Uani 1 1 d .
Li1 Li 0.0638(4) 0.2403(3) -0.12413(15) 0.0296(7) Uani 1 1 d .
N1 N 0.03314(16) 0.35504(15) -0.19902(7) 0.0183(3) Uani 1 1 d .
N2 N 0.11355(17) 0.24487(16) -0.02779(7) 0.0236(3) Uani 1 1 d .
C1 C 0.1541(2) 0.42004(19) -0.21031(9) 0.0217(4) Uani 1 1 d .
C2 C 0.1807(2) 0.5504(2) -0.17183(9) 0.0266(4) Uani 1 1 d .
H2A H 0.2059 0.5274 -0.1269 0.032 Uiso 1 1 calc R
H2B H 0.2554 0.5980 -0.1847 0.032 Uiso 1 1 calc R
C3 C 0.0624(2) 0.6433(2) -0.18031(11) 0.0310(5) Uani 1 1 d .
H3A H 0.0811 0.7208 -0.1516 0.037 Uiso 1 1 calc R
H3B H 0.0445 0.6776 -0.2239 0.037 Uiso 1 1 calc R
C4 C -0.0572(2) 0.5684(2) -0.16643(11) 0.0303(5) Uani 1 1 d .
H4A H -0.1345 0.6281 -0.1750 0.036 Uiso 1 1 calc R
H4B H -0.0429 0.5445 -0.1214 0.036 Uiso 1 1 calc R
C5 C -0.0857(2) 0.4402(2) -0.20577(9) 0.0240(4) Uani 1 1 d .
C6 C 0.1602(2) 0.4482(2) -0.27967(10) 0.0309(4) Uani 1 1 d .
H6A H 0.1291 0.3694 -0.3050 0.046 Uiso 1 1 calc R
H6B H 0.2508 0.4678 -0.2839 0.046 Uiso 1 1 calc R
H6C H 0.1045 0.5252 -0.2942 0.046 Uiso 1 1 calc R
C7 C 0.2667(2) 0.3228(2) -0.18665(12) 0.0322(5) Uani 1 1 d .
H7A H 0.2538 0.2396 -0.2109 0.048 Uiso 1 1 calc R
H7B H 0.2681 0.3031 -0.1422 0.048 Uiso 1 1 calc R
H7C H 0.3501 0.3637 -0.1917 0.048 Uiso 1 1 calc R
C8 C -0.1452(2) 0.4789(2) -0.27365(10) 0.0327(5) Uani 1 1 d .
H8A H -0.1481 0.3998 -0.3007 0.049 Uiso 1 1 calc R
H8B H -0.0911 0.5483 -0.2884 0.049 Uiso 1 1 calc R
H8C H -0.2342 0.5132 -0.2751 0.049 Uiso 1 1 calc R
C9 C -0.1912(2) 0.3596(2) -0.18075(11) 0.0314(5) Uani 1 1 d .
H9A H -0.2120 0.2787 -0.2062 0.047 Uiso 1 1 calc R
H9B H -0.2704 0.4144 -0.1830 0.047 Uiso 1 1 calc R
H9C H -0.1589 0.3342 -0.1371 0.047 Uiso 1 1 calc R
C10 C -0.0483(2) 0.1370(3) -0.33125(10) 0.0313(5) Uani 1 1 d .
C11 C 0.0063(2) 0.0381(2) -0.16580(9) 0.0267(4) Uani 1 1 d .
C12 C -0.0126(2) 0.2647(2) -0.00781(10) 0.0320(5) Uani 1 1 d .
H12A H -0.0005 0.2601 0.0380 0.048 Uiso 1 1 calc R
H12B H -0.0738 0.1947 -0.0261 0.048 Uiso 1 1 calc R
H12C H -0.0479 0.3527 -0.0220 0.048 Uiso 1 1 calc R
C13 C 0.2017(2) 0.3559(2) -0.00349(10) 0.0326(5) Uani 1 1 d .
H13A H 0.2175 0.3544 0.0425 0.049 Uiso 1 1 calc R
H13B H 0.1611 0.4413 -0.0184 0.049 Uiso 1 1 calc R
H13C H 0.2851 0.3459 -0.0184 0.049 Uiso 1 1 calc R
C14 C 0.1693(2) 0.1150(2) -0.00211(9) 0.0249(4) Uani 1 1 d .
H14A H 0.1055 0.0430 -0.0168 0.030 Uiso 1 1 calc R
H14B H 0.1805 0.1182 0.0442 0.030 Uiso 1 1 calc R
C15 C 0.2998(2) 0.0788(2) -0.02023(9) 0.0266(4) Uani 1 1 d .
H15A H 0.2927 0.0853 -0.0663 0.032 Uiso 1 1 calc R
H15B H 0.3677 0.1430 -0.0006 0.032 Uiso 1 1 calc R
C16 C 0.33980(19) -0.0616(2) 0.00092(9) 0.0233(4) Uani 1 1 d .
C17 C 0.3796(2) -0.0886(2) 0.06489(9) 0.0282(4) Uani 1 1 d .
H17A H 0.3836 -0.0179 0.0945 0.034 Uiso 1 1 calc R
C18 C 0.4131(2) -0.2173(2) 0.08541(9) 0.0307(4) Uani 1 1 d .
H18A H 0.4395 -0.2342 0.1290 0.037 Uiso 1 1 calc R
C19 C 0.4084(2) -0.3217(2) 0.04301(11) 0.0316(5) Uani 1 1 d .
H19A H 0.4310 -0.4101 0.0572 0.038 Uiso 1 1 calc R
C20 C 0.3702(2) -0.2957(2) -0.02070(10) 0.0322(5) Uani 1 1 d .
H20A H 0.3676 -0.3663 -0.0503 0.039 Uiso 1 1 calc R
C21 C 0.3361(2) -0.1667(2) -0.04112(9) 0.0283(4) Uani 1 1 d .
H21A H 0.3098 -0.1501 -0.0847 0.034 Uiso 1 1 calc R
H10A H -0.030(3) 0.050(4) -0.3419(15) 0.055(9) Uiso 1 1 d .
H10B H -0.001(4) 0.193(4) -0.3571(17) 0.066(11) Uiso 1 1 d .
H10C H -0.130(4) 0.144(4) -0.3437(19) 0.072(12) Uiso 1 1 d .
H11A H -0.053(3) 0.057(3) -0.1353(13) 0.037(7) Uiso 1 1 d .
H11B H -0.015(3) -0.051(3) -0.1802(14) 0.048(8) Uiso 1 1 d .
H11C H 0.095(3) 0.028(3) -0.1357(15) 0.055(9) Uiso 1 1 d .

loop_
_atom_site_aniso_label
_atom_site_aniso_U_11
_atom_site_aniso_U_22
_atom_site_aniso_U_33
_atom_site_aniso_U_23
_atom_site_aniso_U_13
_atom_site_aniso_U_12
Zn1 0.02295(16) 0.02089(16) 0.02173(15) -0.00250(9) 0.00245(11) -0.00145(9)
Li1 0.0376(19) 0.0252(17) 0.0238(15) 0.0029(12) -0.0004(14) -0.0019(14)
N1 0.0195(8) 0.0164(7) 0.0191(7) 0.0009(5) 0.0033(6) 0.0001(6)
N2 0.0272(9) 0.0220(8) 0.0212(7) 0.0014(6) 0.0034(6) 0.0018(7)
C1 0.0228(10) 0.0193(9) 0.0235(9) 0.0005(7) 0.0056(7) -0.0002(7)
C2 0.0282(11) 0.0222(9) 0.0285(9) -0.0027(7) 0.0026(8) -0.0052(8)
C3 0.0361(12) 0.0187(9) 0.0393(11) -0.0033(8) 0.0096(9) -0.0008(8)
C4 0.0336(12) 0.0221(10) 0.0373(10) -0.0018(8) 0.0120(9) 0.0063(8)
C5 0.0257(10) 0.0208(9) 0.0258(9) 0.0013(7) 0.0052(8) 0.0026(8)
C6 0.0375(12) 0.0279(10) 0.0288(10) -0.0004(8) 0.0102(9) -0.0091(9)
C7 0.0253(11) 0.0240(11) 0.0466(12) 0.0009(8) 0.0042(9) 0.0018(8)
C8 0.0270(10) 0.0332(11) 0.0348(10) 0.0083(9) -0.0030(9) 0.0036(9)
C9 0.0245(10) 0.0292(11) 0.0428(11) 0.0037(9) 0.0118(9) 0.0023(9)
C10 0.0303(11) 0.0406(13) 0.0231(9) -0.0102(8) 0.0053(8) -0.0073(10)
C11 0.0298(10) 0.0186(9) 0.0301(9) 0.0008(7) 0.0009(8) -0.0020(8)
C12 0.0337(11) 0.0339(11) 0.0302(10) 0.0014(8) 0.0106(9) 0.0055(9)
C13 0.0388(12) 0.0290(10) 0.0288(10) -0.0033(8) 0.0025(9) -0.0035(9)
C14 0.0269(10) 0.0247(10) 0.0230(8) 0.0070(7) 0.0041(8) 0.0016(8)
C15 0.0233(10) 0.0304(11) 0.0256(9) 0.0072(7) 0.0033(8) 0.0008(8)
C16 0.0174(8) 0.0284(10) 0.0236(9) 0.0038(7) 0.0026(7) -0.0012(7)
C17 0.0306(11) 0.0316(11) 0.0219(9) -0.0013(8) 0.0028(8) 0.0029(8)
C18 0.0327(11) 0.0361(11) 0.0234(9) 0.0083(8) 0.0050(8) 0.0039(9)
C19 0.0317(11) 0.0267(10) 0.0367(11) 0.0068(8) 0.0066(9) 0.0013(8)
C20 0.0338(11) 0.0308(11) 0.0313(10) -0.0048(8) 0.0035(9) -0.0063(9)
C21 0.0263(10) 0.0372(12) 0.0202(9) 0.0009(7) 0.0005(8) -0.0042(8)

loop_
_atom_type_symbol
_atom_type_description
_atom_type_scat_dispersion_real
_atom_type_scat_dispersion_imag
_atom_type_scat_source
Zn Zn -1.5491 0.6778 'International Tables Vol C Tables 4.2.6.8 and 6.1.1.4'
Li Li 0.0008 0.0003 'International Tables Vol C Tables 4.2.6.8 and 6.1.1.4'
N N 0.0311 0.0180 'International Tables Vol C Tables 4.2.6.8 and 6.1.1.4'
C C 0.0181 0.0091 'International Tables Vol C Tables 4.2.6.8 and 6.1.1.4'
H H 0.0000 0.0000 'International Tables Vol C Tables 4.2.6.8 and 6.1.1.4'

loop_
_geom_angle_atom_site_label_1
_geom_angle_atom_site_label_2
_geom_angle_atom_site_label_3
_geom_angle
C10 Zn1 N1 124.85(9)
C10 Zn1 C11 129.87(10)
N1 Zn1 C11 105.25(7)
C10 Zn1 Li1 173.07(11)
N1 Zn1 Li1 48.69(9)
C11 Zn1 Li1 56.76(9)
N1 Li1 N2 143.0(2)
N1 Li1 C11 101.49(15)
N2 Li1 C11 115.32(17)
N1 Li1 Zn1 51.66(9)
N2 Li1 Zn1 165.33(18)
C11 Li1 Zn1 50.02(9)
N1 Li1 H11A 113.0(7)
N2 Li1 H11A 99.5(7)
C11 Li1 H11A 26.0(8)
Zn1 Li1 H11A 67.2(7)
N1 Li1 H11C 118.7(9)
N2 Li1 H11C 97.1(9)
C11 Li1 H11C 27.1(9)
Zn1 Li1 H11C 69.1(9)
H11A Li1 H11C 42.2(11)
C1 N1 C5 116.66(15)
C1 N1 Li1 112.08(16)
C5 N1 Li1 115.23(17)
C1 N1 Zn1 115.45(12)
C5 N1 Zn1 112.39(12)
Li1 N1 Zn1 79.65(12)
C12 N2 C13 108.86(17)
C12 N2 C14 108.44(16)
C13 N2 C14 110.31(16)
C12 N2 Li1 103.07(16)
C13 N2 Li1 114.01(16)
C14 N2 Li1 111.76(16)
N1 C1 C7 106.63(15)
N1 C1 C6 115.19(16)
C7 C1 C6 106.34(18)
N1 C1 C2 111.01(16)
C7 C1 C2 107.43(16)
C6 C1 C2 109.80(16)
C3 C2 C1 112.63(17)
C3 C2 H2A 109.1
C1 C2 H2A 109.1
C3 C2 H2B 109.1
C1 C2 H2B 109.1
H2A C2 H2B 107.8
C4 C3 C2 110.08(17)
C4 C3 H3A 109.6
C2 C3 H3A 109.6
C4 C3 H3B 109.6
C2 C3 H3B 109.6
H3A C3 H3B 108.2
C3 C4 C5 112.53(18)
C3 C4 H4A 109.1
C5 C4 H4A 109.1
C3 C4 H4B 109.1
C5 C4 H4B 109.1
H4A C4 H4B 107.8
N1 C5 C9 107.27(16)
N1 C5 C4 110.36(17)
C9 C5 C4 108.68(17)
N1 C5 C8 115.06(17)
C9 C5 C8 106.19(18)
C4 C5 C8 109.04(17)
C1 C6 H6A 109.5
C1 C6 H6B 109.5
H6A C6 H6B 109.5
C1 C6 H6C 109.5
H6A C6 H6C 109.5
H6B C6 H6C 109.5
C1 C7 H7A 109.5
C1 C7 H7B 109.5
H7A C7 H7B 109.5
C1 C7 H7C 109.5
H7A C7 H7C 109.5
H7B C7 H7C 109.5
C5 C8 H8A 109.5
C5 C8 H8B 109.5
H8A C8 H8B 109.5
C5 C8 H8C 109.5
H8A C8 H8C 109.5
H8B C8 H8C 109.5
C5 C9 H9A 109.5
C5 C9 H9B 109.5
H9A C9 H9B 109.5
C5 C9 H9C 109.5
H9A C9 H9C 109.5
H9B C9 H9C 109.5
Zn1 C10 H10A 113(2)
Zn1 C10 H10B 115(2)
H10A C10 H10B 104(3)
Zn1 C10 H10C 110(3)
H10A C10 H10C 103(3)
H10B C10 H10C 110(3)
Zn1 C11 Li1 73.21(10)
Zn1 C11 H11A 115.7(16)
Li1 C11 H11A 73.2(16)
Zn1 C11 H11B 111.4(17)
Li1 C11 H11B 175.3(18)
H11A C11 H11B 105(2)
Zn1 C11 H11C 118.1(19)
Li1 C11 H11C 71.9(18)
H11A C11 H11C 101(2)
H11B C11 H11C 104(2)
N2 C12 H12A 109.5
N2 C12 H12B 109.5
H12A C12 H12B 109.5
N2 C12 H12C 109.5
H12A C12 H12C 109.5
H12B C12 H12C 109.5
N2 C13 H13A 109.5
N2 C13 H13B 109.5
H13A C13 H13B 109.5
N2 C13 H13C 109.5
H13A C13 H13C 109.5
H13B C13 H13C 109.5
N2 C14 C15 114.58(16)
N2 C14 H14A 108.6
C15 C14 H14A 108.6
N2 C14 H14B 108.6
C15 C14 H14B 108.6
H14A C14 H14B 107.6
C16 C15 C14 110.61(16)
C16 C15 H15A 109.5
C14 C15 H15A 109.5
C16 C15 H15B 109.5
C14 C15 H15B 109.5
H15A C15 H15B 108.1
C21 C16 C17 118.27(19)
C21 C16 C15 121.96(17)
C17 C16 C15 119.75(19)
C18 C17 C16 120.7(2)
C18 C17 H17A 119.7
C16 C17 H17A 119.7
C17 C18 C19 120.57(19)
C17 C18 H18A 119.7
C19 C18 H18A 119.7
C18 C19 C20 119.2(2)
C18 C19 H19A 120.4
C20 C19 H19A 120.4
C21 C20 C19 120.1(2)
C21 C20 H20A 119.9
C19 C20 H20A 119.9
C16 C21 C20 121.17(18)
C16 C21 H21A 119.4
C20 C21 H21A 119.4

loop_
_geom_bond_atom_site_label_1
_geom_bond_atom_site_label_2
_geom_bond_distance
Zn1 C10 1.984(2)
Zn1 N1 2.0520(16)
Zn1 C11 2.060(2)
Zn1 Li1 2.574(3)
Li1 N1 1.965(4)
Li1 N2 2.060(4)
Li1 C11 2.248(4)
Li1 H11A 2.18(3)
Li1 H11C 2.16(3)
N1 C1 1.471(3)
N1 C5 1.483(3)
N2 C12 1.462(3)
N2 C13 1.473(3)
N2 C14 1.487(2)
C1 C7 1.535(3)
C1 C6 1.540(3)
C1 C2 1.544(3)
C2 C3 1.524(3)
C2 H2A 0.9900
C2 H2B 0.9900
C3 C4 1.523(3)
C3 H3A 0.9900
C3 H3B 0.9900
C4 C5 1.536(3)
C4 H4A 0.9900
C4 H4B 0.9900
C5 C9 1.532(3)
C5 C8 1.540(3)
C6 H6A 0.9800
C6 H6B 0.9800
C6 H6C 0.9800
C7 H7A 0.9800
C7 H7B 0.9800
C7 H7C 0.9800
C8 H8A 0.9800
C8 H8B 0.9800
C8 H8C 0.9800
C9 H9A 0.9800
C9 H9B 0.9800
C9 H9C 0.9800
C10 H10A 0.93(4)
C10 H10B 0.98(4)
C10 H10C 0.84(4)
C11 H11A 1.00(3)
C11 H11B 0.96(3)
C11 H11C 1.04(3)
C12 H12A 0.9800
C12 H12B 0.9800
C12 H12C 0.9800
C13 H13A 0.9800
C13 H13B 0.9800
C13 H13C 0.9800
C14 C15 1.518(3)
C14 H14A 0.9900
C14 H14B 0.9900
C15 C16 1.510(3)
C15 H15A 0.9900
C15 H15B 0.9900
C16 C21 1.385(3)
C16 C17 1.400(3)
C17 C18 1.384(3)
C17 H17A 0.9500
C18 C19 1.384(3)
C18 H18A 0.9500
C19 C20 1.391(3)
C19 H19A 0.9500
C20 C21 1.387(3)
C20 H20A 0.9500
C21 H21A 0.9500

loop_
_geom_torsion_atom_site_label_1
_geom_torsion_atom_site_label_2
_geom_torsion_atom_site_label_3
_geom_torsion_atom_site_label_4
_geom_torsion
C11 Zn1 Li1 N1 -173.96(17)
N1 Zn1 Li1 N2 176.8(9)
C11 Zn1 Li1 N2 2.8(7)
N1 Zn1 Li1 C11 173.96(17)
N2 Li1 N1 C1 67.9(4)
C11 Li1 N1 C1 -118.12(17)
Zn1 Li1 N1 C1 -113.41(14)
N2 Li1 N1 C5 -68.7(4)
C11 Li1 N1 C5 105.28(18)
Zn1 Li1 N1 C5 110.00(15)
N2 Li1 N1 Zn1 -178.7(4)
C11 Li1 N1 Zn1 -4.72(13)
C10 Zn1 N1 C1 -67.14(16)
C11 Zn1 N1 C1 114.89(13)
Li1 Zn1 N1 C1 109.65(18)
C10 Zn1 N1 C5 70.05(15)
C11 Zn1 N1 C5 -107.93(13)
Li1 Zn1 N1 C5 -113.16(18)
C10 Zn1 N1 Li1 -176.79(15)
C11 Zn1 N1 Li1 5.23(14)
N1 Li1 N2 C12 86.3(4)
C11 Li1 N2 C12 -87.1(2)
Zn1 Li1 N2 C12 -89.5(8)
N1 Li1 N2 C13 -31.5(4)
C11 Li1 N2 C13 155.04(19)
Zn1 Li1 N2 C13 152.6(7)
N1 Li1 N2 C14 -157.5(3)
C11 Li1 N2 C14 29.1(3)
Zn1 Li1 N2 C14 26.7(9)
C5 N1 C1 C7 167.74(16)
Li1 N1 C1 C7 31.8(2)
Zn1 N1 C1 C7 -56.94(18)
C5 N1 C1 C6 -74.5(2)
Li1 N1 C1 C6 149.52(18)
Zn1 N1 C1 C6 60.76(19)
C5 N1 C1 C2 51.0(2)
Li1 N1 C1 C2 -84.91(19)
Zn1 N1 C1 C2 -173.67(12)
N1 C1 C2 C3 -51.0(2)
C7 C1 C2 C3 -167.28(18)
C6 C1 C2 C3 77.5(2)
C1 C2 C3 C4 53.6(2)
C2 C3 C4 C5 -54.8(2)
C1 N1 C5 C9 -170.11(16)
Li1 N1 C5 C9 -35.6(2)
Zn1 N1 C5 C9 53.26(17)
C1 N1 C5 C4 -51.9(2)
Li1 N1 C5 C4 82.7(2)
Zn1 N1 C5 C4 171.50(13)
C1 N1 C5 C8 72.0(2)
Li1 N1 C5 C8 -153.43(18)
Zn1 N1 C5 C8 -64.61(19)
C3 C4 C5 N1 52.8(2)
C3 C4 C5 C9 170.21(18)
C3 C4 C5 C8 -74.5(2)
C10 Zn1 C11 Li1 177.46(14)
N1 Zn1 C11 Li1 -4.70(13)
N1 Li1 C11 Zn1 4.83(13)
N2 Li1 C11 Zn1 -179.2(2)
C12 N2 C14 C15 178.71(16)
C13 N2 C14 C15 -62.2(2)
Li1 N2 C14 C15 65.8(2)
N2 C14 C15 C16 -172.79(16)
C14 C15 C16 C21 107.7(2)
C14 C15 C16 C17 -71.0(2)
C21 C16 C17 C18 -0.6(3)
C15 C16 C17 C18 178.2(2)
C16 C17 C18 C19 0.3(3)
C17 C18 C19 C20 0.4(3)
C18 C19 C20 C21 -0.7(3)
C17 C16 C21 C20 0.3(3)
C15 C16 C21 C20 -178.43(19)
C19 C20 C21 C16 0.3(3)
